data_4024245
loop_
_publ_author_name
'Alena Rudolph'
'Nils Rackelmann'
'Marc-Olivier Turcotte-Savard'
'Mark Lautens'

_publ_section_title
;
Application of Secondary Alkyl Halides to a Domino Aryl Alkylation Reaction
for the Synthesis of Aromatic Heterocycles
;
_journal_name_full 'Journal of Organic Chemistry'
_journal_page_first 289
_journal_page_last 297
_journal_paper_doi 10.1021/jo802180h
_journal_volume 74
_journal_year 2009
_chemical_absolute_configuration ad
_chemical_formula_moiety 'C27 H26 N2 O6 S'
_chemical_formula_sum 'C27 H26 N2 O6 S'
_chemical_formula_weight 506.56
_chemical_name_systematic
; 
 ? 
;
_space_group_IT_number 1
_symmetry_cell_setting triclinic
_symmetry_space_group_name_Hall 'P 1'
_symmetry_space_group_name_H-M 'P 1'
_atom_sites_solution_hydrogens geom
_atom_sites_solution_primary direct
_atom_sites_solution_secondary difmap
_audit_creation_method SHELXL-97
_cell_angle_alpha 73.540(4)
_cell_angle_beta 84.798(6)
_cell_angle_gamma 85.389(6)
_cell_formula_units_Z 2
_cell_length_a 10.0109(7)
_cell_length_b 11.0993(12)
_cell_length_c 11.8283(14)
_cell_measurement_reflns_used 10887
_cell_measurement_temperature 150(1)
_cell_measurement_theta_max 25.0
_cell_measurement_theta_min 2.6
_cell_volume 1253.2(2)
_computing_cell_refinement 'Denzo-SMN (Otwinowski & Minor, 1997)'
_computing_data_collection 'Collect (Nonius B.V., 1997-2002)'
_computing_data_reduction Denzo-SMN
_computing_molecular_graphics 'SHELXTL V6.1'
_computing_publication_material 'SHELXTL V6.1'
_computing_structure_refinement 'SHELXTL V6.1(Sheldrick, 2001)'
_computing_structure_solution 'SIR-92 (Altomare et al., 1994)'
_diffrn_ambient_temperature 150(2)
_diffrn_detector_area_resol_mean 9
_diffrn_measured_fraction_theta_full 0.996
_diffrn_measured_fraction_theta_max 0.996
_diffrn_measurement_device_type 'Bruker-Monius KappaCCD'
_diffrn_measurement_method '\f scans and \w scans with \k offsets'
_diffrn_radiation_monochromator graphite
_diffrn_radiation_source 'fine-focus sealed tube'
_diffrn_radiation_type MoK\a
_diffrn_radiation_wavelength 0.71073
_diffrn_reflns_av_R_equivalents 0.1167
_diffrn_reflns_av_sigmaI/netI 0.1152
_diffrn_reflns_limit_h_max 11
_diffrn_reflns_limit_h_min -11
_diffrn_reflns_limit_k_max 13
_diffrn_reflns_limit_k_min -12
_diffrn_reflns_limit_l_max 14
_diffrn_reflns_limit_l_min -13
_diffrn_reflns_number 10887
_diffrn_reflns_theta_full 25.00
_diffrn_reflns_theta_max 25.00
_diffrn_reflns_theta_min 2.63
_diffrn_standards_number 0
_exptl_absorpt_coefficient_mu 0.174
_exptl_absorpt_correction_type none
_exptl_absorpt_process_details
;
?
;
_exptl_crystal_colour colourless
_exptl_crystal_density_diffrn 1.342
_exptl_crystal_density_method 'not measured'
_exptl_crystal_description plate
_exptl_crystal_F_000 532
_exptl_crystal_size_max 0.10
_exptl_crystal_size_mid 0.10
_exptl_crystal_size_min 0.07
_refine_diff_density_max 0.285
_refine_diff_density_min -0.338
_refine_diff_density_rms 0.057
_refine_ls_abs_structure_details 'Flack H D (1983), Acta Cryst. A39, 876-881'
_refine_ls_abs_structure_Flack 0.1(2)
_refine_ls_extinction_method none
_refine_ls_goodness_of_fit_ref 1.025
_refine_ls_hydrogen_treatment constr
_refine_ls_matrix_type full
_refine_ls_number_parameters 646
_refine_ls_number_reflns 7133
_refine_ls_number_restraints 7
_refine_ls_restrained_S_all 1.024
_refine_ls_R_factor_all 0.1384
_refine_ls_R_factor_gt 0.0731
_refine_ls_shift/su_max 0.011
_refine_ls_shift/su_mean 0.003
_refine_ls_structure_factor_coef Fsqd
_refine_ls_weighting_details 'calc w=1/[\s^2^(Fo^2^)+(0.0915P)^2^+0.1379P] where P=(Fo^2^+2Fc^2^)/3'
_refine_ls_weighting_scheme calc
_refine_ls_wR_factor_gt 0.1636
_refine_ls_wR_factor_ref 0.2056
_reflns_number_gt 4026
_reflns_number_total 7133
_reflns_threshold_expression I>2\s(I)
_cod_data_source_file jo802180h_si_004.cif
_cod_data_source_block k06148
_cod_depositor_comments
;
The following automatic conversions were performed:
'_symmetry_cell_setting' value 'Triclinic' changed to 'triclinic'
according to '/home/saulius/struct/CIF-dictionaries/cif_core.dic'
dictionary named 'cif_core.dic' version 2.4.1 from 2010-06-29.

Automatic conversion script
Id: cif_fix_enum 1527 2010-12-29 10:47:43Z saulius 
;
_cod_database_code 4024245

loop_
_symmetry_equiv_pos_as_xyz
'x, y, z'

loop_
_atom_site_label
_atom_site_type_symbol
_atom_site_fract_x
_atom_site_fract_y
_atom_site_fract_z
_atom_site_U_iso_or_equiv
_atom_site_adp_type
_atom_site_occupancy
_atom_site_symmetry_multiplicity
_atom_site_calc_flag
_atom_site_refinement_flags
_atom_site_disorder_assembly
_atom_site_disorder_group
S1A S 0.8470(3) 0.6126(3) 0.2027(3) 0.0487(9) Uani 1 1 d . . .
O1A O 0.8821(8) 0.5974(8) 0.3221(8) 0.057(3) Uani 1 1 d . . .
O2A O 0.9533(7) 0.6161(8) 0.1108(9) 0.054(3) Uani 1 1 d . . .
O3A O -0.0026(7) 0.2258(8) 0.3373(8) 0.050(2) Uani 1 1 d . . .
O4A O -0.1238(7) 0.2081(8) 0.1925(9) 0.052(2) Uani 1 1 d . . .
O5A O -0.4582(11) -0.0679(14) 0.7706(11) 0.117(5) Uani 1 1 d . . .
O6A O -0.5824(8) -0.0905(9) 0.6394(10) 0.068(3) Uani 1 1 d . . .
N1A N 0.7562(8) 0.4909(10) 0.2090(9) 0.042(3) Uani 1 1 d . . .
N2A N -0.4846(10) -0.0577(11) 0.6705(12) 0.061(3) Uani 1 1 d . . .
C1A C 0.6593(10) 0.4401(11) 0.3029(11) 0.039(3) Uani 1 1 d . . .
C2A C 0.6750(12) 0.4111(11) 0.4260(10) 0.045(3) Uani 1 1 d . . .
H2A H 0.7521 0.4320 0.4561 0.054 Uiso 1 1 calc R . .
C3A C 0.5677(11) 0.3488(11) 0.5013(11) 0.043(3) Uani 1 1 d . . .
H3AA H 0.5729 0.3267 0.5846 0.052 Uiso 1 1 calc R . .
C4A C 0.4555(11) 0.3198(11) 0.4556(12) 0.042(3) Uani 1 1 d . . .
C5A C 0.4427(11) 0.3529(10) 0.3373(12) 0.043(3) Uani 1 1 d . . .
C6A C 0.5423(11) 0.4107(11) 0.2584(11) 0.039(3) Uani 1 1 d . . .
C7A C 0.5559(11) 0.4609(11) 0.1252(11) 0.047(3) Uani 1 1 d . . .
H7AA H 0.5314 0.3964 0.0875 0.056 Uiso 1 1 calc R . .
C8A C 0.7089(10) 0.4856(12) 0.0985(11) 0.045(3) Uani 1 1 d . . .
H8AA H 0.7580 0.4168 0.0713 0.054 Uiso 1 1 calc R . .
H8AB H 0.7219 0.5661 0.0367 0.054 Uiso 1 1 calc R . .
C9A C 0.3454(10) 0.2463(11) 0.5435(11) 0.055(4) Uani 1 1 d . . .
H9AA H 0.3686 0.2349 0.6247 0.082 Uiso 1 1 calc R . .
H9AB H 0.3396 0.1638 0.5300 0.082 Uiso 1 1 calc R . .
H9AC H 0.2586 0.2938 0.5311 0.082 Uiso 1 1 calc R . .
C10A C 0.4650(12) 0.5793(13) 0.0888(12) 0.078(5) Uani 1 1 d . . .
H10A H 0.3711 0.5582 0.1099 0.117 Uiso 1 1 calc R . .
H10B H 0.4781 0.6166 0.0032 0.117 Uiso 1 1 calc R . .
H10C H 0.4871 0.6396 0.1298 0.117 Uiso 1 1 calc R . .
C11A C 0.7434(11) 0.7512(11) 0.1576(11) 0.038(3) Uani 1 1 d . . .
C12A C 0.6458(11) 0.7821(12) 0.2361(12) 0.052(4) Uani 1 1 d . . .
H12A H 0.6388 0.7330 0.3163 0.063 Uiso 1 1 calc R . .
C13A C 0.5567(12) 0.8872(12) 0.1964(13) 0.052(4) Uani 1 1 d . . .
H13A H 0.4888 0.9074 0.2507 0.063 Uiso 1 1 calc R . .
C14A C 0.5643(10) 0.9579(13) 0.0874(14) 0.056(4) Uani 1 1 d . . .
C15A C 0.6674(12) 0.9306(12) 0.0030(12) 0.052(3) Uani 1 1 d . . .
H15A H 0.6775 0.9837 -0.0756 0.062 Uiso 1 1 calc R . .
C16A C 0.7520(10) 0.8224(12) 0.0421(11) 0.047(3) Uani 1 1 d . . .
H16A H 0.8165 0.7980 -0.0125 0.056 Uiso 1 1 calc R . .
C17A C 0.4766(13) 1.0775(13) 0.0419(14) 0.084(5) Uani 1 1 d . . .
H17A H 0.4111 1.0890 0.1053 0.126 Uiso 1 1 calc R . .
H17B H 0.4292 1.0708 -0.0248 0.126 Uiso 1 1 calc R . .
H17C H 0.5331 1.1498 0.0159 0.126 Uiso 1 1 calc R . .
C18A C 0.3243(11) 0.3160(12) 0.2795(13) 0.058(4) Uani 1 1 d . . .
H18A H 0.3487 0.2770 0.2181 0.070 Uiso 1 1 calc R . .
C19A C 0.1977(11) 0.3318(12) 0.3046(11) 0.055(4) Uani 1 1 d . . .
H19A H 0.1724 0.3686 0.3673 0.066 Uiso 1 1 calc R . .
C20A C 0.0910(10) 0.2996(12) 0.2478(12) 0.049(4) Uani 1 1 d . . .
H20A H 0.1279 0.2502 0.1931 0.059 Uiso 1 1 calc R . .
H20B H 0.0437 0.3771 0.2013 0.059 Uiso 1 1 calc R . .
C21A C -0.1037(12) 0.1919(11) 0.3011(12) 0.038(3) Uani 1 1 d . . .
C22A C -0.2027(11) 0.1263(11) 0.3958(11) 0.039(3) Uani 1 1 d . . .
C23A C -0.1769(12) 0.1114(11) 0.5154(12) 0.045(3) Uani 1 1 d . . .
H23A H -0.0974 0.1398 0.5350 0.054 Uiso 1 1 calc R . .
C24A C -0.2736(9) 0.0530(11) 0.6035(12) 0.048(3) Uani 1 1 d . . .
H24A H -0.2630 0.0460 0.6842 0.057 Uiso 1 1 calc R . .
C25A C -0.3784(11) 0.0083(12) 0.5740(11) 0.045(3) Uani 1 1 d . . .
C26A C -0.4062(12) 0.0227(13) 0.4585(14) 0.062(4) Uani 1 1 d . . .
H26A H -0.4854 -0.0086 0.4416 0.074 Uiso 1 1 calc R . .
C27A C -0.3174(11) 0.0832(11) 0.3680(13) 0.043(3) Uani 1 1 d . . .
H27A H -0.3350 0.0951 0.2879 0.052 Uiso 1 1 calc R . .
S1B S -0.1419(3) 0.2969(3) 0.7968(3) 0.0493(9) Uani 1 1 d . . .
O1B O -0.1732(8) 0.3089(7) 0.6788(8) 0.055(3) Uani 1 1 d . . .
O2B O -0.2462(7) 0.2961(9) 0.8887(9) 0.062(3) Uani 1 1 d . . .
O3B O 0.7070(7) 0.6758(8) 0.6640(8) 0.050(2) Uani 1 1 d . . .
O4B O 0.8267(9) 0.7018(9) 0.8062(9) 0.062(3) Uani 1 1 d . . .
O5B O 1.1682(11) 0.9817(11) 0.2381(10) 0.096(4) Uani 1 1 d . . .
O6B O 1.2901(8) 1.0040(9) 0.3678(9) 0.064(3) Uani 1 1 d . . .
N1B N -0.0549(9) 0.4148(9) 0.7916(9) 0.042(3) Uani 1 1 d . B .
N2B N 1.1882(10) 0.9637(10) 0.3427(11) 0.052(3) Uani 1 1 d . . .
C1B C 0.0453(12) 0.4614(12) 0.6971(11) 0.040(3) Uani 1 1 d . . .
C2B C 0.0291(11) 0.4985(11) 0.5801(12) 0.044(3) Uani 1 1 d . . .
H2BA H -0.0528 0.4863 0.5511 0.053 Uiso 1 1 calc R . .
C3B C 0.1312(12) 0.5537(11) 0.5039(12) 0.048(3) Uani 1 1 d . . .
H3BA H 0.1176 0.5775 0.4219 0.058 Uiso 1 1 calc R . .
C4B C 0.2545(13) 0.5781(12) 0.5371(12) 0.050(3) Uani 1 1 d . C .
C5B C 0.2701(12) 0.5404(13) 0.6657(11) 0.065(4) Uani 1 1 d D . .
C6B C 0.1593(11) 0.4807(13) 0.7390(12) 0.050(3) Uani 1 1 d . B .
C8B C 0.0041(11) 0.4240(12) 0.9054(11) 0.047(3) Uani 1 1 d . . .
H8B1 H -0.0357 0.4989 0.9284 0.057 Uiso 1 1 calc R A 1
H8B2 H -0.0134 0.3480 0.9715 0.057 Uiso 1 1 calc R A 1
C9B C 0.3591(13) 0.6448(12) 0.4469(12) 0.061(4) Uani 1 1 d . . .
H9BA H 0.4372 0.6551 0.4868 0.091 Uiso 1 1 calc R C .
H9BB H 0.3216 0.7276 0.4037 0.091 Uiso 1 1 calc R . .
H9BC H 0.3866 0.5950 0.3913 0.091 Uiso 1 1 calc R . .
C7B C 0.1534(12) 0.4347(13) 0.8737(13) 0.061(4) Uani 1 1 d D B 1
H7BA H 0.1792 0.5066 0.9008 0.074 Uiso 0.50 1 calc PR B 1
C10B C 0.242(2) 0.3347(18) 0.921(2) 0.048(6) Uiso 0.50 1 d PD B 1
H10D H 0.2283 0.3109 1.0072 0.073 Uiso 0.50 1 calc PR B 1
H10E H 0.3341 0.3591 0.8966 0.073 Uiso 0.50 1 calc PR B 1
H10F H 0.2250 0.2631 0.8920 0.073 Uiso 0.50 1 calc PR B 1
C7C C 0.1534(12) 0.4347(13) 0.8737(13) 0.061(4) Uani 0.00 1 d PD B 2
H7CA H 0.1946 0.3468 0.8941 0.074 Uiso 0.50 1 calc PR B 2
C10C C 0.2120(14) 0.4965(14) 0.9408(13) 0.052(4) Uiso 0.50 1 d PD B 2
H10G H 0.1974 0.4515 1.0247 0.078 Uiso 0.50 1 calc PR B 2
H10H H 0.1716 0.5824 0.9267 0.078 Uiso 0.50 1 calc PR B 2
H10I H 0.3087 0.4996 0.9188 0.078 Uiso 0.50 1 calc PR B 2
C11B C -0.0350(11) 0.1631(11) 0.8435(12) 0.043(3) Uani 1 1 d . . .
C12B C 0.0613(11) 0.1289(11) 0.7620(11) 0.045(3) Uani 1 1 d . . .
H12B H 0.0661 0.1776 0.6816 0.054 Uiso 1 1 calc R . .
C13B C 0.1466(13) 0.0278(13) 0.7972(12) 0.057(4) Uani 1 1 d . . .
H13B H 0.2133 0.0066 0.7425 0.068 Uiso 1 1 calc R . .
C14B C 0.1361(14) -0.0508(12) 0.9223(13) 0.060(4) Uani 1 1 d . . .
C15B C 0.0444(14) -0.0111(13) 0.9959(14) 0.061(4) Uani 1 1 d . . .
H15B H 0.0405 -0.0569 1.0771 0.074 Uiso 1 1 calc R . .
C16B C -0.0439(13) 0.0910(13) 0.9615(12) 0.057(4) Uani 1 1 d . . .
H16B H -0.1097 0.1125 1.0167 0.068 Uiso 1 1 calc R . .
C17B C 0.2353(14) -0.1625(12) 0.9615(15) 0.082(5) Uani 1 1 d . . .
H17D H 0.2162 -0.2039 1.0457 0.124 Uiso 1 1 calc R . .
H17E H 0.3269 -0.1335 0.9484 0.124 Uiso 1 1 calc R . .
H17F H 0.2271 -0.2222 0.9157 0.124 Uiso 1 1 calc R . .
C18B C 0.4060(12) 0.5156(15) 0.7111(14) 0.049(4) Uiso 0.50 1 d PD C 1
H18B H 0.4396 0.4330 0.7496 0.059 Uiso 0.50 1 calc PR C 1
C19B C 0.4779(18) 0.6149(19) 0.695(2) 0.067(8) Uiso 0.50 1 d PD C 1
H19B H 0.4478 0.6924 0.6430 0.080 Uiso 0.50 1 calc PR C 1
C20B C 0.6087(12) 0.6108(13) 0.7574(14) 0.064(4) Uani 1 1 d D C 1
H20C H 0.5930 0.6543 0.8202 0.077 Uiso 0.50 1 calc PR C 1
H20D H 0.6411 0.5227 0.7932 0.077 Uiso 0.50 1 calc PR C 1
C18C C 0.3740(15) 0.5937(17) 0.7165(18) 0.030(5) Uiso 0.50 1 d PD C 2
H18C H 0.3480 0.6455 0.7674 0.036 Uiso 0.50 1 calc PR C 2
C19C C 0.5027(17) 0.569(2) 0.6909(19) 0.042(6) Uiso 0.50 1 d PD C 2
H19C H 0.5297 0.5261 0.6327 0.050 Uiso 0.50 1 calc PR C 2
C20C C 0.6087(12) 0.6108(13) 0.7574(14) 0.064(4) Uani 0.00 1 d PD C 2
H20E H 0.5666 0.6684 0.8025 0.077 Uiso 0.50 1 calc PR C 2
H20F H 0.6524 0.5371 0.8127 0.077 Uiso 0.50 1 calc PR C 2
C21B C 0.8155(12) 0.7171(13) 0.7082(14) 0.046(3) Uani 1 1 d . C .
C22B C 0.9094(10) 0.7807(11) 0.6055(13) 0.043(3) Uani 1 1 d . . .
C23B C 0.8904(11) 0.7950(11) 0.4892(12) 0.041(3) Uani 1 1 d . C .
H23B H 0.8153 0.7595 0.4699 0.049 Uiso 1 1 calc R . .
C24B C 0.9758(11) 0.8582(11) 0.4010(12) 0.049(4) Uani 1 1 d . . .
H24B H 0.9575 0.8744 0.3205 0.059 Uiso 1 1 calc R C .
C25B C 1.0961(11) 0.9004(10) 0.4339(12) 0.041(3) Uani 1 1 d . C .
C26B C 1.1179(11) 0.8864(11) 0.5495(11) 0.040(3) Uani 1 1 d . . .
H26B H 1.1951 0.9178 0.5700 0.048 Uiso 1 1 calc R C .
C27B C 1.0233(11) 0.8243(12) 0.6370(13) 0.050(4) Uani 1 1 d . C .
H27B H 1.0369 0.8119 0.7181 0.060 Uiso 1 1 calc R . .

loop_
_atom_site_aniso_label
_atom_site_aniso_U_11
_atom_site_aniso_U_22
_atom_site_aniso_U_33
_atom_site_aniso_U_23
_atom_site_aniso_U_13
_atom_site_aniso_U_12
S1A 0.0369(16) 0.063(2) 0.051(2) -0.0230(18) -0.0034(16) -0.0073(15)
O1A 0.059(6) 0.073(6) 0.046(6) -0.023(5) -0.011(5) -0.009(5)
O2A 0.040(5) 0.063(6) 0.064(7) -0.025(5) 0.005(5) -0.011(4)
O3A 0.038(5) 0.073(6) 0.036(6) -0.015(5) 0.010(4) -0.012(4)
O4A 0.032(4) 0.073(6) 0.059(7) -0.029(5) 0.001(4) -0.013(4)
O5A 0.076(7) 0.208(15) 0.053(8) -0.012(8) 0.019(6) -0.043(8)
O6A 0.040(5) 0.083(7) 0.083(8) -0.024(6) -0.004(5) -0.014(4)
N1A 0.025(5) 0.064(7) 0.041(7) -0.020(5) 0.002(5) -0.012(4)
N2A 0.035(6) 0.082(8) 0.051(8) 0.002(6) 0.014(6) -0.010(5)
C1A 0.033(6) 0.042(7) 0.041(8) -0.012(6) -0.006(6) 0.007(5)
C2A 0.049(7) 0.054(8) 0.024(7) -0.002(6) -0.007(6) 0.009(6)
C3A 0.046(7) 0.053(8) 0.028(7) -0.009(6) 0.004(6) 0.007(6)
C4A 0.036(6) 0.038(6) 0.051(8) -0.014(6) 0.008(6) 0.002(5)
C5A 0.034(6) 0.044(6) 0.054(9) -0.016(6) -0.011(6) 0.001(5)
C6A 0.037(6) 0.046(6) 0.037(7) -0.020(5) 0.001(5) 0.001(5)
C7A 0.043(7) 0.065(8) 0.037(8) -0.018(6) -0.011(6) -0.005(6)
C8A 0.031(6) 0.062(8) 0.038(8) -0.014(6) 0.003(5) 0.009(5)
C9A 0.045(6) 0.069(7) 0.034(7) 0.005(5) 0.005(5) 0.017(5)
C10A 0.062(6) 0.106(9) 0.047(6) 0.003(5) 0.001(5) 0.008(5)
C11A 0.038(7) 0.046(7) 0.033(8) -0.021(6) 0.001(6) -0.002(5)
C12A 0.048(8) 0.067(10) 0.045(9) -0.016(8) -0.004(7) -0.017(7)
C13A 0.047(7) 0.044(7) 0.059(10) -0.009(7) 0.005(7) 0.009(6)
C14A 0.023(6) 0.069(9) 0.083(11) -0.035(8) 0.004(6) -0.001(5)
C15A 0.053(7) 0.063(9) 0.040(8) -0.016(6) -0.006(6) -0.007(6)
C16A 0.026(5) 0.064(8) 0.052(9) -0.022(7) 0.008(6) 0.002(5)
C17A 0.066(9) 0.083(11) 0.089(13) -0.008(9) -0.001(9) 0.022(7)
C18A 0.048(6) 0.072(7) 0.055(6) -0.017(5) 0.001(4) -0.014(4)
C19A 0.052(6) 0.069(8) 0.052(7) -0.033(5) 0.016(4) -0.022(5)
C20A 0.030(6) 0.071(9) 0.049(9) -0.021(7) 0.001(6) -0.002(6)
C21A 0.040(7) 0.035(6) 0.038(8) -0.011(6) 0.000(6) 0.002(5)
C22A 0.040(7) 0.048(7) 0.028(7) -0.011(6) -0.004(6) 0.013(5)
C23A 0.040(6) 0.043(7) 0.054(10) -0.018(7) -0.007(6) -0.001(5)
C24A 0.022(5) 0.068(9) 0.051(9) -0.018(7) 0.005(6) 0.008(5)
C25A 0.030(6) 0.065(8) 0.035(8) -0.013(6) 0.006(5) 0.004(5)
C26A 0.036(7) 0.070(10) 0.093(12) -0.049(9) -0.003(8) 0.007(6)
C27A 0.034(7) 0.045(8) 0.054(9) -0.019(7) -0.007(7) 0.003(6)
S1B 0.0392(17) 0.057(2) 0.054(2) -0.0180(18) -0.0085(17) -0.0033(15)
O1B 0.050(5) 0.055(5) 0.061(7) -0.012(5) -0.026(5) -0.006(4)
O2B 0.027(4) 0.086(7) 0.070(7) -0.021(6) 0.009(5) -0.004(4)
O3B 0.039(4) 0.057(6) 0.061(6) -0.023(5) -0.006(4) -0.014(4)
O4B 0.079(6) 0.068(7) 0.042(6) -0.020(5) -0.006(5) 0.001(5)
O5B 0.101(8) 0.140(10) 0.048(7) -0.012(6) -0.007(6) -0.067(7)
O6B 0.052(5) 0.062(6) 0.074(7) -0.016(5) 0.007(5) -0.015(4)
N1B 0.048(6) 0.048(6) 0.033(7) -0.018(5) -0.003(5) 0.003(4)
N2B 0.049(6) 0.052(6) 0.064(8) -0.032(6) -0.001(6) -0.001(5)
C1B 0.046(7) 0.048(7) 0.030(8) -0.019(6) 0.003(6) 0.002(6)
C2B 0.031(6) 0.041(7) 0.069(10) -0.031(7) -0.008(6) 0.002(5)
C3B 0.062(8) 0.044(7) 0.047(9) -0.028(7) -0.017(7) 0.016(7)
C4B 0.057(8) 0.057(8) 0.033(7) -0.013(6) 0.000(6) 0.015(6)
C5B 0.031(6) 0.121(11) 0.027(7) -0.001(7) 0.001(5) 0.007(6)
C6B 0.039(6) 0.071(8) 0.038(8) -0.008(6) -0.006(6) -0.003(5)
C8B 0.051(7) 0.056(8) 0.045(8) -0.025(7) -0.011(6) -0.017(6)
C9B 0.083(8) 0.068(7) 0.037(7) -0.019(6) 0.006(6) -0.030(6)
C7B 0.037(7) 0.100(11) 0.047(9) -0.020(8) -0.002(6) -0.009(7)
C7C 0.037(7) 0.100(11) 0.047(9) -0.020(8) -0.002(6) -0.009(7)
C11B 0.040(7) 0.049(8) 0.046(9) -0.019(7) -0.002(6) -0.011(5)
C12B 0.057(8) 0.046(8) 0.034(8) -0.017(7) 0.002(7) -0.004(6)
C13B 0.061(8) 0.065(9) 0.055(10) -0.031(8) 0.006(7) -0.020(7)
C14B 0.076(9) 0.045(8) 0.054(9) 0.000(7) -0.010(7) -0.012(7)
C15B 0.068(9) 0.053(9) 0.057(10) -0.004(7) 0.003(8) -0.019(7)
C16B 0.080(9) 0.058(8) 0.039(9) -0.021(7) 0.001(7) -0.023(7)
C17B 0.082(10) 0.056(9) 0.110(15) -0.023(9) -0.002(10) -0.012(7)
C20B 0.066(8) 0.056(9) 0.070(11) -0.015(8) 0.007(8) -0.026(7)
C20C 0.066(8) 0.056(9) 0.070(11) -0.015(8) 0.007(8) -0.026(7)
C21B 0.036(7) 0.057(8) 0.056(10) -0.031(7) -0.012(6) 0.001(6)
C22B 0.031(6) 0.036(7) 0.070(10) -0.029(7) -0.002(7) -0.001(5)
C23B 0.030(6) 0.045(8) 0.050(9) -0.016(7) -0.005(6) -0.004(5)
C24B 0.066(8) 0.043(8) 0.043(9) -0.015(7) -0.019(7) -0.008(6)
C25B 0.034(6) 0.033(6) 0.062(10) -0.022(6) -0.005(6) 0.003(5)
C26B 0.034(6) 0.046(7) 0.041(7) -0.013(6) -0.010(5) -0.003(5)
C27B 0.038(7) 0.075(10) 0.044(9) -0.027(8) -0.003(7) -0.007(6)

loop_
_atom_type_symbol
_atom_type_description
_atom_type_scat_dispersion_real
_atom_type_scat_dispersion_imag
_atom_type_scat_source
C C 0.0033 0.0016 'International Tables Vol C Tables 4.2.6.8 and 6.1.1.4'
H H 0.0000 0.0000 'International Tables Vol C Tables 4.2.6.8 and 6.1.1.4'
N N 0.0061 0.0033 'International Tables Vol C Tables 4.2.6.8 and 6.1.1.4'
O O 0.0106 0.0060 'International Tables Vol C Tables 4.2.6.8 and 6.1.1.4'
S S 0.1246 0.1234 'International Tables Vol C Tables 4.2.6.8 and 6.1.1.4'

loop_
_geom_angle_atom_site_label_1
_geom_angle_atom_site_label_2
_geom_angle_atom_site_label_3
_geom_angle
_geom_angle_site_symmetry_1
_geom_angle_site_symmetry_3
_geom_angle_publ_flag
O2A S1A O1A 118.9(5) . . ?
O2A S1A N1A 107.0(5) . . ?
O1A S1A N1A 106.1(6) . . ?
O2A S1A C11A 107.5(6) . . ?
O1A S1A C11A 109.0(5) . . ?
N1A S1A C11A 107.9(5) . . ?
C21A O3A C20A 116.7(10) . . ?
C1A N1A C8A 109.1(9) . . ?
C1A N1A S1A 124.2(9) . . ?
C8A N1A S1A 116.3(9) . . ?
O6A N2A O5A 127.4(13) . . ?
O6A N2A C25A 118.0(13) . . ?
O5A N2A C25A 114.5(11) . . ?
C2A C1A C6A 121.9(12) . . ?
C2A C1A N1A 127.0(10) . . ?
C6A C1A N1A 110.9(11) . . ?
C1A C2A C3A 115.7(11) . . ?
C4A C3A C2A 121.2(12) . . ?
C5A C4A C3A 121.1(12) . . ?
C5A C4A C9A 120.7(12) . . ?
C3A C4A C9A 118.2(12) . . ?
C4A C5A C6A 121.5(11) . . ?
C4A C5A C18A 123.9(12) . . ?
C6A C5A C18A 114.3(12) . . ?
C5A C6A C1A 118.5(12) . . ?
C5A C6A C7A 133.6(11) . . ?
C1A C6A C7A 107.8(11) . . ?
C6A C7A C10A 108.5(11) . . ?
C6A C7A C8A 103.0(9) . . ?
C10A C7A C8A 113.3(10) . . ?
N1A C8A C7A 105.7(9) . . ?
C16A C11A C12A 119.8(11) . . ?
C16A C11A S1A 120.1(9) . . ?
C12A C11A S1A 119.9(10) . . ?
C11A C12A C13A 119.3(13) . . ?
C14A C13A C12A 122.1(13) . . ?
C13A C14A C15A 120.3(12) . . ?
C13A C14A C17A 124.2(13) . . ?
C15A C14A C17A 115.3(14) . . ?
C16A C15A C14A 117.1(12) . . ?
C11A C16A C15A 121.3(11) . . ?
C19A C18A C5A 127.9(12) . . ?
C18A C19A C20A 126.7(12) . . ?
C19A C20A O3A 109.1(11) . . ?
O3A C21A O4A 124.8(12) . . ?
O3A C21A C22A 115.0(12) . . ?
O4A C21A C22A 120.1(11) . . ?
C27A C22A C23A 121.0(12) . . ?
C27A C22A C21A 120.8(12) . . ?
C23A C22A C21A 118.2(11) . . ?
C24A C23A C22A 117.4(12) . . ?
C25A C24A C23A 119.8(13) . . ?
C24A C25A C26A 123.6(13) . . ?
C24A C25A N2A 120.2(12) . . ?
C26A C25A N2A 116.0(12) . . ?
C27A C26A C25A 119.1(12) . . ?
C22A C27A C26A 118.9(13) . . ?
O1B S1B O2B 121.1(5) . . ?
O1B S1B N1B 106.8(6) . . ?
O2B S1B N1B 105.1(6) . . ?
O1B S1B C11B 108.7(6) . . ?
O2B S1B C11B 108.3(6) . . ?
N1B S1B C11B 105.8(5) . . ?
C21B O3B C20B 113.4(11) . . ?
C1B N1B C8B 105.6(9) . . ?
C1B N1B S1B 122.3(9) . . ?
C8B N1B S1B 119.6(8) . . ?
O5B N2B O6B 118.8(13) . . ?
O5B N2B C25B 121.3(11) . . ?
O6B N2B C25B 119.9(12) . . ?
C6B C1B C2B 120.8(13) . . ?
C6B C1B N1B 111.2(12) . . ?
C2B C1B N1B 127.4(11) . . ?
C1B C2B C3B 119.2(11) . . ?
C2B C3B C4B 125.1(13) . . ?
C3B C4B C5B 115.4(13) . . ?
C3B C4B C9B 121.3(13) . . ?
C5B C4B C9B 123.3(12) . . ?
C6B C5B C4B 115.9(12) . . ?
C6B C5B C18B 118.9(12) . . ?
C4B C5B C18B 120.4(12) . . ?
C6B C5B C18C 120.5(14) . . ?
C4B C5B C18C 121.2(15) . . ?
C18B C5B C18C 36.0(10) . . ?
C1B C6B C5B 123.5(13) . . ?
C1B C6B C7B 111.6(12) . . ?
C5B C6B C7B 124.8(11) . . ?
C7B C8B N1B 104.9(10) . . ?
C10B C7B C8B 119.8(14) . . ?
C10B C7B C6B 115.8(16) . . ?
C8B C7B C6B 102.0(10) . . ?
C16B C11B C12B 120.2(12) . . ?
C16B C11B S1B 120.1(10) . . ?
C12B C11B S1B 119.7(10) . . ?
C13B C12B C11B 120.4(13) . . ?
C12B C13B C14B 119.7(13) . . ?
C15B C14B C13B 116.7(13) . . ?
C15B C14B C17B 123.9(14) . . ?
C13B C14B C17B 119.1(14) . . ?
C14B C15B C16B 124.3(15) . . ?
C15B C16B C11B 118.6(13) . . ?
C19B C18B C5B 116.3(13) . . ?
C18B C19B C20B 123.2(15) . . ?
O3B C20B C19B 105.6(13) . . ?
C19C C18C C5B 119.8(13) . . ?
O4B C21B O3B 123.5(14) . . ?
O4B C21B C22B 127.8(13) . . ?
O3B C21B C22B 108.6(11) . . ?
C23B C22B C27B 120.4(13) . . ?
C23B C22B C21B 124.9(11) . . ?
C27B C22B C21B 114.7(13) . . ?
C24B C23B C22B 121.8(12) . . ?
C23B C24B C25B 117.6(12) . . ?
C26B C25B N2B 120.1(11) . . ?
C26B C25B C24B 121.5(12) . . ?
N2B C25B C24B 118.3(12) . . ?
C25B C26B C27B 118.2(11) . . ?
C22B C27B C26B 120.2(13) . . ?

loop_
_geom_bond_atom_site_label_1
_geom_bond_atom_site_label_2
_geom_bond_distance
_geom_bond_site_symmetry_2
_geom_bond_publ_flag
S1A O2A 1.445(9) . ?
S1A O1A 1.446(9) . ?
S1A N1A 1.668(9) . ?
S1A C11A 1.762(12) . ?
O3A C21A 1.258(14) . ?
O3A C20A 1.456(14) . ?
O4A C21A 1.277(15) . ?
O5A N2A 1.208(15) . ?
O6A N2A 1.194(13) . ?
N1A C1A 1.425(15) . ?
N1A C8A 1.447(15) . ?
N2A C25A 1.550(16) . ?
C1A C2A 1.420(16) . ?
C1A C6A 1.423(15) . ?
C2A C3A 1.422(16) . ?
C3A C4A 1.388(15) . ?
C4A C5A 1.357(18) . ?
C4A C9A 1.555(16) . ?
C5A C6A 1.369(17) . ?
C5A C18A 1.558(15) . ?
C6A C7A 1.512(17) . ?
C7A C10A 1.516(14) . ?
C7A C8A 1.566(14) . ?
C11A C16A 1.370(16) . ?
C11A C12A 1.377(16) . ?
C12A C13A 1.406(16) . ?
C13A C14A 1.304(18) . ?
C14A C15A 1.446(17) . ?
C14A C17A 1.522(17) . ?
C15A C16A 1.402(15) . ?
C18A C19A 1.285(14) . ?
C19A C20A 1.431(14) . ?
C21A C22A 1.490(17) . ?
C22A C27A 1.378(15) . ?
C22A C23A 1.422(16) . ?
C23A C24A 1.407(17) . ?
C24A C25A 1.310(16) . ?
C25A C26A 1.381(18) . ?
C26A C27A 1.380(18) . ?
S1B O1B 1.425(9) . ?
S1B O2B 1.436(10) . ?
S1B N1B 1.614(10) . ?
S1B C11B 1.744(12) . ?
O3B C21B 1.408(14) . ?
O3B C20B 1.474(16) . ?
O4B C21B 1.137(16) . ?
O5B N2B 1.229(14) . ?
O6B N2B 1.238(12) . ?
N1B C1B 1.441(16) . ?
N1B C8B 1.550(15) . ?
N2B C25B 1.414(16) . ?
C1B C6B 1.340(15) . ?
C1B C2B 1.349(17) . ?
C2B C3B 1.362(17) . ?
C3B C4B 1.396(16) . ?
C4B C5B 1.478(18) . ?
C4B C9B 1.502(18) . ?
C5B C6B 1.429(17) . ?
C5B C18B 1.485(16) . ?
C5B C18C 1.486(16) . ?
C6B C7B 1.526(19) . ?
C8B C7B 1.514(16) . ?
C7B C10B 1.379(15) . ?
C11B C16B 1.398(18) . ?
C11B C12B 1.408(16) . ?
C12B C13B 1.345(16) . ?
C13B C14B 1.488(18) . ?
C14B C15B 1.342(19) . ?
C14B C17B 1.516(17) . ?
C15B C16B 1.369(18) . ?
C18B C19B 1.324(17) . ?
C19B C20B 1.551(17) . ?
C18C C19C 1.322(17) . ?
C21B C22B 1.507(19) . ?
C22B C23B 1.368(17) . ?
C22B C27B 1.393(15) . ?
C23B C24B 1.353(17) . ?
C24B C25B 1.449(15) . ?
C25B C26B 1.368(17) . ?
C26B C27B 1.403(16) . ?
